data_4500861
loop_
_publ_author_name
'Cheung, Eugene Y.'
'Fujii, Kotaro'
'Guo, Fang'
'Harris, Kenneth D. M.'
'Hasebe, Sayoko'
'Kuroda, Reiko'

_publ_section_title
;
 Structural Chemistry of a New Chiral Anhydrous Phase of
 Ru(bipy)3(ClO4)2Established from Powder X-ray Diffraction Analysis
;
_journal_issue 8
_journal_name_full 'Crystal Growth &amp; Design'
_journal_page_first 3313
_journal_paper_doi 10.1021/cg200379h
_journal_volume 11
_journal_year 2011
_chemical_formula_sum 'C30 H24 Cl2 N6 O8 Ru'
_chemical_formula_weight 768.53
_chemical_name_systematic ' ?'
_space_group_IT_number 19
_symmetry_cell_setting orthorhombic
_symmetry_space_group_name_Hall 'P 2ac 2ab'
_symmetry_space_group_name_H-M 'P 21 21 21'
_audit_creation_date 2009-11-25T17:08
_audit_creation_method 'from EXP file using GSAS2CIF'
_audit_update_record ' 2009-11-25T17:08  Initial CIF as created by GSAS2CIF'
_cell_angle_alpha 90.0
_cell_angle_beta 90.0
_cell_angle_gamma 90.0
_cell_formula_units_Z 4
_cell_length_a 10.1535(4)
_cell_length_b 13.2333(6)
_cell_length_c 23.7320(13)
_cell_volume 3188.7(3)
_computing_structure_refinement GSAS
_diffrn_radiation_probe x-ray
_diffrn_radiation_wavelength 1.54056
_exptl_absorpt_correction_T_max 1.00000
_exptl_absorpt_correction_T_min 1.00000
_exptl_absorpt_process_details
;   GSAS Absorption/surface roughness correction: function number 0
 No correction is applied.
;
_pd_block_id 2009-11-25T17:08|RUX|Kotaro_Fujii|
_pd_calc_method 'Rietveld Refinement'
_pd_instr_location ' ?'
_pd_meas_2theta_range_inc 0.01672
_pd_meas_2theta_range_max 68.97072
_pd_meas_2theta_range_min 5.0
_pd_meas_number_of_points 3827
_pd_phase_name 'from C:/data/Rux/Rietveld/1.cif'
_pd_proc_2theta_range_inc 0.01672
_pd_proc_2theta_range_max 69.00616
_pd_proc_2theta_range_min 5.03544
_pd_proc_info_datetime 2009-11-25T17:08:33
_pd_proc_info_excluded_regions ' ?'
_pd_proc_ls_background_function
;   GSAS Background function number 7 with 36 terms.
 Linear interpolation
      1:    18967.7     2:    17159.6     3:    18084.2     4:    19731.0    
      5:    24210.3     6:    25701.0     7:    19779.2     8:    20143.8    
      9:    15424.3    10:    16138.4    11:    13441.7    12:    10553.7    
     13:    11169.9    14:    10710.2    15:    9311.01    16:    8440.35    
     17:    8010.10    18:    7071.74    19:    7462.77    20:    7311.40    
     21:    7272.65    22:    7375.49    23:    6608.50    24:    5628.39    
     25:    5205.02    26:    4968.04    27:    4352.52    28:    4145.10    
     29:    4047.16    30:    3877.47    31:    3605.25    32:    3470.81    
     33:    3353.39    34:    3274.69    35:    3243.44    36:    3079.80    
;
_pd_proc_ls_peak_cutoff 0.00500
_pd_proc_ls_profile_function
;
 CW Profile function number 3 with  19 terms
 Pseudovoigt profile coefficients as parameterized in
 P. Thompson, D.E. Cox & J.B. Hastings (1987). J. Appl. Cryst.,20,79-83.
 Asymmetry correction of L.W. Finger, D.E. Cox & A. P. Jephcoat (1994).
 J. Appl. Cryst.,27,892-900.
 Peak tails are ignored  where the intensity is below 0.0050 times the peak
   Aniso. broadening axis   0.0   0.0   1.0
;
_pd_proc_ls_prof_R_factor 0.0282
_pd_proc_ls_prof_wR_expected 0.0086
_pd_proc_ls_prof_wR_factor 0.0388
_pd_proc_number_of_points 3827
_pd_spec_mounting ' ?'
_refine_ls_goodness_of_fit_all 4.84
_refine_ls_matrix_type full
_refine_ls_number_parameters 256
_refine_ls_number_restraints 266
_refine_ls_R_Fsqd_factor 0.05921
_refine_ls_shift/su_max 0.08
_refine_ls_shift/su_mean 0.02
_reflns_d_resolution_high 1.361
_reflns_d_resolution_low 11.866
_reflns_limit_h_max 7
_reflns_limit_h_min 0
_reflns_limit_k_max 10
_reflns_limit_k_min 0
_reflns_limit_l_max 17
_reflns_limit_l_min 0
_reflns_number_total 798
_cod_data_source_file cg200379h_si_001.cif
_cod_data_source_block RUX_publ
_cod_depositor_comments
;
The following automatic conversions were performed:

'_geom_bond_publ_flag' value 'N' changed to 'n' according to
/home/saulius/struct/CIF-dictionaries/cif_core.dic dictionary named
'cif_core.dic' version 2.4.1 from 2010-06-29 (127
times).

'_geom_angle_publ_flag' value 'N' changed to 'n' according
to /home/saulius/struct/CIF-dictionaries/cif_core.dic dictionary
named 'cif_core.dic' version 2.4.1 from 2010-06-29 (135 times).

Automatic conversion script
Id: cif_fix_values 1715 2011-07-08 13:25:40Z adriana 
;
_cod_original_cell_volume 3188.7(4)
_cod_database_code 4500861
_gsas_exptl_extinct_corr_t_min 1.00000
_gsas_exptl_extinct_corr_t_max 1.00000

loop_
_symmetry_equiv_pos_site_id
_symmetry_equiv_pos_as_xyz
1 +x,+y,+z
2 +x+1/2,-y+1/2,-z
3 -x,+y+1/2,-z+1/2
4 -x+1/2,-y,+z+1/2

loop_
_atom_site_type_symbol
_atom_site_label
_atom_site_fract_x
_atom_site_fract_y
_atom_site_fract_z
_atom_site_occupancy
_atom_site_thermal_displace_type
_atom_site_U_iso_or_equiv
_atom_site_symmetry_multiplicity
Ru Ru1 0.4827(5) 0.99116(33) 0.35918(18) 1.0 Uiso 0.1681(29) 4
N N2 0.6122(12) 0.8716(7) 0.36617(25) 1.0 Uiso 0.1680(29) 4
C C3 0.5463(14) 0.7891(8) 0.38425(24) 1.0 Uiso 0.1680(29) 4
C C4 0.6121(21) 0.6989(8) 0.39233(29) 1.0 Uiso 0.1680(29) 4
C C5 0.7459(21) 0.6947(11) 0.3815(4) 1.0 Uiso 0.1680(29) 4
C C6 0.8102(15) 0.7798(15) 0.3632(4) 1.0 Uiso 0.1680(29) 4
C C7 0.7417(12) 0.8678(11) 0.35576(28) 1.0 Uiso 0.1680(29) 4
N N8 0.6318(4) 1.0970(4) 0.3545(6) 1.0 Uiso 0.1680(29) 4
C C9 0.6531(8) 1.1374(6) 0.4059(6) 1.0 Uiso 0.1680(29) 4
C C10 0.7488(11) 1.2107(6) 0.4132(9) 1.0 Uiso 0.1680(29) 4
C C11 0.8219(7) 1.2417(5) 0.3671(11) 1.0 Uiso 0.1680(29) 4
C C12 0.7983(7) 1.1993(8) 0.3154(9) 1.0 Uiso 0.1680(29) 4
C C13 0.7027(9) 1.1271(8) 0.3099(7) 1.0 Uiso 0.1680(29) 4
N N14 0.4793(11) 1.0292(8) 0.44367(21) 1.0 Uiso 0.1680(29) 4
C C15 0.5710(11) 1.1009(8) 0.4540(5) 1.0 Uiso 0.1680(29) 4
C C16 0.5876(16) 1.1391(10) 0.5080(6) 1.0 Uiso 0.1680(29) 4
C C17 0.5090(20) 1.1027(13) 0.5513(4) 1.0 Uiso 0.1680(29) 4
C C18 0.4171(17) 1.0303(13) 0.5399(4) 1.0 Uiso 0.1680(29) 4
C C19 0.4035(13) 0.9943(10) 0.4859(5) 1.0 Uiso 0.1680(29) 4
N N20 0.3432(11) 0.8884(9) 0.38640(15) 1.0 Uiso 0.1680(29) 4
C C21 0.4018(14) 0.7978(9) 0.39522(18) 1.0 Uiso 0.1680(29) 4
C C22 0.3291(21) 0.7155(9) 0.41390(20) 1.0 Uiso 0.1680(29) 4
C C23 0.1954(20) 0.7274(13) 0.42347(19) 1.0 Uiso 0.1680(29) 4
C C24 0.1379(13) 0.8199(16) 0.41421(24) 1.0 Uiso 0.1680(29) 4
C C25 0.2131(12) 0.8996(12) 0.39546(30) 1.0 Uiso 0.1680(29) 4
N N26 0.3586(4) 1.1072(5) 0.3352(7) 1.0 Uiso 0.1680(29) 4
C C27 0.3441(8) 1.1076(8) 0.2786(7) 1.0 Uiso 0.1680(29) 4
C C28 0.2654(10) 1.1788(11) 0.2526(8) 1.0 Uiso 0.1680(29) 4
C C29 0.2015(7) 1.2499(8) 0.2853(11) 1.0 Uiso 0.1680(29) 4
C C30 0.2175(6) 1.2481(5) 0.3426(11) 1.0 Uiso 0.1680(29) 4
C C31 0.2965(7) 1.1761(7) 0.3669(8) 1.0 Uiso 0.1680(29) 4
N N32 0.4904(9) 0.9620(9) 0.27366(23) 1.0 Uiso 0.1680(29) 4
C C33 0.4154(10) 1.0291(10) 0.2453(5) 1.0 Uiso 0.1680(29) 4
C C34 0.4049(14) 1.0251(14) 0.1871(5) 1.0 Uiso 0.1680(29) 4
C C35 0.4726(17) 0.9509(17) 0.15774(34) 1.0 Uiso 0.1680(29) 4
C C36 0.5482(15) 0.8836(13) 0.1874(6) 1.0 Uiso 0.1680(29) 4
C C37 0.5559(11) 0.8900(10) 0.2451(5) 1.0 Uiso 0.1680(29) 4
H H38 0.5659(26) 0.6402(9) 0.40552(34) 1.0 Uiso 0.210(4) 4
H H39 0.7936(27) 0.6330(13) 0.3873(5) 1.0 Uiso 0.210(4) 4
H H40 0.9032(15) 0.7778(20) 0.3559(5) 1.0 Uiso 0.210(4) 4
H H41 0.7868(15) 0.9273(14) 0.3429(4) 1.0 Uiso 0.210(4) 4
H H42 0.7641(16) 1.2397(9) 0.4497(10) 1.0 Uiso 0.210(4) 4
H H43 0.8886(9) 1.2926(6) 0.3713(14) 1.0 Uiso 0.210(4) 4
H H44 0.8482(11) 1.2205(12) 0.2831(11) 1.0 Uiso 0.210(4) 4
H H45 0.6860(15) 1.0976(11) 0.2736(6) 1.0 Uiso 0.210(4) 4
H H46 0.6526(17) 1.1901(10) 0.5153(9) 1.0 Uiso 0.210(4) 4
H H47 0.5192(25) 1.1283(17) 0.5889(5) 1.0 Uiso 0.210(4) 4
H H48 0.3621(20) 1.0048(17) 0.5696(6) 1.0 Uiso 0.210(4) 4
H H49 0.3385(12) 0.9435(10) 0.4782(8) 1.0 Uiso 0.210(4) 4
H H50 0.3708(27) 0.6515(9) 0.42027(32) 1.0 Uiso 0.210(4) 4
H H51 0.1434(25) 0.6715(16) 0.43644(26) 1.0 Uiso 0.210(4) 4
H H52 0.0454(13) 0.8290(21) 0.4208(4) 1.0 Uiso 0.210(4) 4
H H53 0.1727(15) 0.9643(14) 0.3895(4) 1.0 Uiso 0.210(4) 4
H H54 0.2556(14) 1.1792(15) 0.2123(9) 1.0 Uiso 0.210(4) 4
H H55 0.1469(9) 1.3003(10) 0.2680(14) 1.0 Uiso 0.210(4) 4
H H56 0.1738(9) 1.2973(7) 0.3658(14) 1.0 Uiso 0.210(4) 4
H H57 0.3074(13) 1.1751(11) 0.4071(8) 1.0 Uiso 0.210(4) 4
H H58 0.3514(16) 1.0733(16) 0.1674(7) 1.0 Uiso 0.210(4) 4
H H59 0.4518(33) 0.9380(25) 0.1189(4) 1.0 Uiso 0.210(4) 4
H H60 0.5960(18) 0.8318(15) 0.1678(8) 1.0 Uiso 0.210(4) 4
H H61 0.6095(11) 0.8425(9) 0.2654(8) 1.0 Uiso 0.210(4) 4
Cl Cl62 -0.0029(13) 1.4837(12) 0.28031(34) 1.0 Uiso 0.174(5) 4
O O63 -0.056(4) 1.520(4) 0.2292(9) 1.0 Uiso 0.174(5) 4
O O64 0.071(4) 1.3982(22) 0.2682(18) 1.0 Uiso 0.174(5) 4
O O65 0.0781(32) 1.5568(30) 0.3047(21) 1.0 Uiso 0.174(5) 4
O O66 -0.1037(33) 1.460(4) 0.3180(16) 1.0 Uiso 0.174(5) 4
Cl Cl67 0.4454(11) 0.4746(9) 0.50481(32) 1.0 Uiso 0.174(5) 4
O O68 0.490(5) 0.4901(34) 0.5627(8) 1.0 Uiso 0.174(5) 4
O O69 0.3435(32) 0.4026(28) 0.5047(20) 1.0 Uiso 0.174(5) 4
O O70 0.396(4) 0.5681(24) 0.4824(17) 1.0 Uiso 0.174(5) 4
O O71 0.5508(34) 0.4381(29) 0.4704(15) 1.0 Uiso 0.174(5) 4

loop_
_atom_type_symbol
_atom_type_number_in_cell
_atom_type_scat_dispersion_real
_atom_type_scat_dispersion_imag
_atom_type_scat_Cromer_Mann_a1
_atom_type_scat_Cromer_Mann_a2
_atom_type_scat_Cromer_Mann_a3
_atom_type_scat_Cromer_Mann_a4
_atom_type_scat_Cromer_Mann_b1
_atom_type_scat_Cromer_Mann_b2
_atom_type_scat_Cromer_Mann_b3
_atom_type_scat_Cromer_Mann_b4
_atom_type_scat_Cromer_Mann_c
_atom_type_scat_source
Ru 4.0 0.000 0.000 19.2674 0.80852 12.9182 8.43467 4.86337 24.7997 1.56756 94.2928 5.37874 International_Tables_Vol_C
N 24.0 0.000 0.000 12.2126 0.00570 3.13220 9.89330 2.01250 28.9975 1.16630 0.58260 -11.529 International_Tables_Vol_C
C 120.0 0.000 0.000 2.31000 20.8439 1.02000 10.2075 1.58860 0.56870 0.86500 51.6512 0.21560 International_Tables_Vol_C
H 96.0 0.000 0.000 0.49300 10.5109 0.32291 26.1257 0.14019 3.14236 0.04081 57.7997 0.00304 International_Tables_Vol_C
Cl 8.0 0.000 0.000 11.4604 0.01040 7.19640 1.16620 6.25560 18.5194 1.64550 47.7784 -9.5574 International_Tables_Vol_C
O 32.0 0.000 0.000 3.04850 13.2771 2.28680 5.70110 1.54630 0.32390 0.86700 32.9089 0.25080 International_Tables_Vol_C

loop_
_geom_angle_atom_site_label_1
_geom_angle_atom_site_label_2
_geom_angle_atom_site_label_3
_geom_angle
_geom_angle_site_symmetry_1
_geom_angle_site_symmetry_3
_geom_angle_publ_flag
N2 Ru1 N8 93.3(4) 1_555 1_555 n
N2 Ru1 N14 96.85(23) 1_555 1_555 n
N2 Ru1 N20 84.7(5) 1_555 1_555 n
N2 Ru1 N26 168.6(5) 1_555 1_555 n
N2 Ru1 N32 84.9(4) 1_555 1_555 n
N8 Ru1 N14 84.2(6) 1_555 1_555 n
N8 Ru1 N20 164.9(5) 1_555 1_555 n
N8 Ru1 N26 85.89(23) 1_555 1_555 n
N8 Ru1 N32 92.6(5) 1_555 1_555 n
N14 Ru1 N20 81.1(5) 1_555 1_555 n
N14 Ru1 N26 94.3(5) 1_555 1_555 n
N14 Ru1 N32 176.5(5) 1_555 1_555 n
N20 Ru1 N26 99.0(4) 1_555 1_555 n
N20 Ru1 N32 102.12(22) 1_555 1_555 n
N26 Ru1 N32 83.8(6) 1_555 1_555 n
Ru1 N2 C3 109.2(6) 1_555 1_555 n
Ru1 N2 C7 129.8(7) 1_555 1_555 n
C3 N2 C7 120.98(34) 1_555 1_555 n
N2 C3 C4 120.19(33) 1_555 1_555 n
N2 C3 C21 118.7(5) 1_555 1_555 n
C4 C3 C21 121.1(5) 1_555 1_555 n
C3 C4 C5 118.95(23) 1_555 1_555 n
C3 C4 H38 120.52(19) 1_555 1_555 n
C5 C4 H38 120.53(19) 1_555 1_555 n
C4 C5 C6 119.53(22) 1_555 1_555 n
C4 C5 H39 120.22(19) 1_555 1_555 n
C6 C5 H39 120.24(19) 1_555 1_555 n
C5 C6 C7 119.80(22) 1_555 1_555 n
C5 C6 H40 120.12(19) 1_555 1_555 n
C7 C6 H40 120.07(19) 1_555 1_555 n
N2 C7 C6 120.54(24) 1_555 1_555 n
N2 C7 H41 119.73(19) 1_555 1_555 n
C6 C7 H41 119.73(20) 1_555 1_555 n
Ru1 N8 C9 109.7(7) 1_555 1_555 n
Ru1 N8 C13 129.6(7) 1_555 1_555 n
C9 N8 C13 120.68(34) 1_555 1_555 n
N8 C9 C10 120.26(33) 1_555 1_555 n
N8 C9 C15 118.3(5) 1_555 1_555 n
C10 C9 C15 121.5(5) 1_555 1_555 n
C9 C10 C11 119.02(23) 1_555 1_555 n
C9 C10 H42 120.49(19) 1_555 1_555 n
C11 C10 H42 120.49(19) 1_555 1_555 n
C10 C11 C12 119.49(22) 1_555 1_555 n
C10 C11 H43 120.25(19) 1_555 1_555 n
C12 C11 H43 120.26(19) 1_555 1_555 n
C11 C12 C13 119.74(22) 1_555 1_555 n
C11 C12 H44 120.14(19) 1_555 1_555 n
C13 C12 H44 120.12(19) 1_555 1_555 n
N8 C13 C12 120.81(24) 1_555 1_555 n
N8 C13 H45 119.59(19) 1_555 1_555 n
C12 C13 H45 119.59(19) 1_555 1_555 n
Ru1 N14 C15 109.6(6) 1_555 1_555 n
Ru1 N14 C19 130.4(7) 1_555 1_555 n
C15 N14 C19 119.93(35) 1_555 1_555 n
C9 C15 N14 118.1(5) 1_555 1_555 n
C9 C15 C16 121.4(5) 1_555 1_555 n
N14 C15 C16 120.49(34) 1_555 1_555 n
C15 C16 C17 119.17(23) 1_555 1_555 n
C15 C16 H46 120.42(19) 1_555 1_555 n
C17 C16 H46 120.42(19) 1_555 1_555 n
C16 C17 C18 119.44(22) 1_555 1_555 n
C16 C17 H47 120.29(19) 1_555 1_555 n
C18 C17 H47 120.27(19) 1_555 1_555 n
C17 C18 C19 119.78(22) 1_555 1_555 n
C17 C18 H48 120.09(19) 1_555 1_555 n
C19 C18 H48 120.12(19) 1_555 1_555 n
N14 C19 C18 121.20(24) 1_555 1_555 n
N14 C19 H49 119.40(19) 1_555 1_555 n
C18 C19 H49 119.40(19) 1_555 1_555 n
Ru1 N20 C21 109.2(6) 1_555 1_555 n
Ru1 N20 C25 130.6(7) 1_555 1_555 n
C21 N20 C25 120.21(34) 1_555 1_555 n
C3 C21 N20 118.2(5) 1_555 1_555 n
C3 C21 C22 121.2(5) 1_555 1_555 n
N20 C21 C22 120.63(33) 1_555 1_555 n
C21 C22 C23 119.00(23) 1_555 1_555 n
C21 C22 H50 120.51(19) 1_555 1_555 n
C23 C22 H50 120.50(19) 1_555 1_555 n
C22 C23 C24 119.43(22) 1_555 1_555 n
C22 C23 H51 120.28(19) 1_555 1_555 n
C24 C23 H51 120.30(19) 1_555 1_555 n
C23 C24 C25 119.91(22) 1_555 1_555 n
C23 C24 H52 120.06(19) 1_555 1_555 n
C25 C24 H52 120.03(19) 1_555 1_555 n
N20 C25 C24 120.83(24) 1_555 1_555 n
N20 C25 H53 119.58(19) 1_555 1_555 n
C24 C25 H53 119.58(19) 1_555 1_555 n
Ru1 N26 C27 110.0(6) 1_555 1_555 n
Ru1 N26 C31 129.7(7) 1_555 1_555 n
C27 N26 C31 120.27(35) 1_555 1_555 n
N26 C27 C28 120.70(33) 1_555 1_555 n
N26 C27 C33 118.1(5) 1_555 1_555 n
C28 C27 C33 121.2(5) 1_555 1_555 n
C27 C28 C29 118.95(23) 1_555 1_555 n
C27 C28 H54 120.52(19) 1_555 1_555 n
C29 C28 H54 120.53(19) 1_555 1_555 n
C28 C29 C30 119.41(22) 1_555 1_555 n
C28 C29 H55 120.29(19) 1_555 1_555 n
C30 C29 H55 120.30(19) 1_555 1_555 n
C29 C30 C31 119.87(22) 1_555 1_555 n
C29 C30 H56 120.07(19) 1_555 1_555 n
C31 C30 H56 120.06(19) 1_555 1_555 n
N26 C31 C30 120.80(24) 1_555 1_555 n
N26 C31 H57 119.59(19) 1_555 1_555 n
C30 C31 H57 119.61(19) 1_555 1_555 n
Ru1 N32 C33 110.2(6) 1_555 1_555 n
Ru1 N32 C37 130.2(7) 1_555 1_555 n
C33 N32 C37 119.62(35) 1_555 1_555 n
C27 C33 N32 117.8(5) 1_555 1_555 n
C27 C33 C34 121.1(5) 1_555 1_555 n
N32 C33 C34 121.00(34) 1_555 1_555 n
C33 C34 C35 119.35(25) 1_555 1_555 n
C33 C34 H58 120.32(20) 1_555 1_555 n
C35 C34 H58 120.33(20) 1_555 1_555 n
C34 C35 C36 118.66(30) 1_555 1_555 n
C34 C35 H59 119.98(22) 1_555 1_555 n
C36 C35 H59 119.97(22) 1_555 1_555 n
C35 C36 C37 120.23(24) 1_555 1_555 n
C35 C36 H60 119.88(19) 1_555 1_555 n
C37 C36 H60 119.89(19) 1_555 1_555 n
N32 C37 C36 121.15(24) 1_555 1_555 n
N32 C37 H61 119.42(19) 1_555 1_555 n
C36 C37 H61 119.43(20) 1_555 1_555 n
O63 Cl62 O64 107.9(6) 1_555 1_555 n
O63 Cl62 O65 110.3(6) 1_555 1_555 n
O63 Cl62 O66 110.3(6) 1_555 1_555 n
O64 Cl62 O65 109.3(6) 1_555 1_555 n
O64 Cl62 O66 110.2(6) 1_555 1_555 n
O65 Cl62 O66 108.9(6) 1_555 1_555 n
O68 Cl67 O69 109.0(6) 1_555 1_555 n
O68 Cl67 O70 109.6(6) 1_555 1_555 n
O68 Cl67 O71 110.5(6) 1_555 1_555 n
O69 Cl67 O70 109.0(6) 1_555 1_555 n
O69 Cl67 O71 108.7(6) 1_555 1_555 n
O70 Cl67 O71 109.9(6) 1_555 1_555 n

loop_
_geom_bond_atom_site_label_1
_geom_bond_atom_site_label_2
_geom_bond_distance
_geom_bond_site_symmetry_2
_geom_bond_publ_flag
Ru1 N2 2.0637(22) 1_555 n
Ru1 N8 2.0654(22) 1_555 n
Ru1 N14 2.0676(22) 1_555 n
Ru1 N20 2.0666(22) 1_555 n
Ru1 N26 2.0659(22) 1_555 n
Ru1 N32 2.0676(22) 1_555 n
N2 Ru1 2.0637(22) 1_555 n
N2 C3 1.351(4) 1_555 n
N2 C7 1.338(4) 1_555 n
C3 N2 1.351(4) 1_555 n
C3 C4 1.381(4) 1_555 n
C3 C21 1.494(4) 1_555 n
C4 C3 1.381(4) 1_555 n
C4 C5 1.383(4) 1_555 n
C4 H38 0.9600(11) 1_555 n
C5 C4 1.383(4) 1_555 n
C5 C6 1.373(4) 1_555 n
C5 H39 0.9600(11) 1_555 n
C6 C5 1.373(4) 1_555 n
C6 C7 1.368(4) 1_555 n
C6 H40 0.9600(11) 1_555 n
C7 N2 1.338(4) 1_555 n
C7 C6 1.368(4) 1_555 n
C7 H41 0.9600(11) 1_555 n
N8 C9 1.350(4) 1_555 n
N8 C13 1.340(4) 1_555 n
C9 N8 1.350(4) 1_555 n
C9 C10 1.383(4) 1_555 n
C9 C15 1.495(4) 1_555 n
C10 C9 1.383(4) 1_555 n
C10 C11 1.385(4) 1_555 n
C10 H42 0.9600(11) 1_555 n
C11 C10 1.385(4) 1_555 n
C11 C12 1.370(4) 1_555 n
C11 H43 0.9600(11) 1_555 n
C12 C11 1.370(4) 1_555 n
C12 C13 1.369(4) 1_555 n
C12 H44 0.9600(11) 1_555 n
C13 N8 1.340(4) 1_555 n
C13 C12 1.369(4) 1_555 n
C13 H45 0.9600(11) 1_555 n
N14 C15 1.352(4) 1_555 n
N14 C19 1.346(4) 1_555 n
C15 C9 1.495(4) 1_555 n
C15 N14 1.352(4) 1_555 n
C15 C16 1.387(4) 1_555 n
C16 C15 1.387(4) 1_555 n
C16 C17 1.386(4) 1_555 n
C16 H46 0.9600(11) 1_555 n
C17 C16 1.386(4) 1_555 n
C17 C18 1.364(4) 1_555 n
C17 H47 0.9600(11) 1_555 n
C18 C17 1.364(4) 1_555 n
C18 C19 1.374(4) 1_555 n
C18 H48 0.9600(11) 1_555 n
C19 N14 1.346(4) 1_555 n
C19 C18 1.374(4) 1_555 n
C19 H49 0.9600(11) 1_555 n
N20 C21 1.355(4) 1_555 n
N20 C25 1.346(4) 1_555 n
C21 C3 1.494(4) 1_555 n
C21 N20 1.355(4) 1_555 n
C21 C22 1.389(4) 1_555 n
C22 C21 1.389(4) 1_555 n
C22 C23 1.385(4) 1_555 n
C22 H50 0.9600(11) 1_555 n
C23 C22 1.385(4) 1_555 n
C23 C24 1.374(4) 1_555 n
C23 H51 0.9600(11) 1_555 n
C24 C23 1.374(4) 1_555 n
C24 C25 1.376(4) 1_555 n
C24 H52 0.9600(11) 1_555 n
C25 N20 1.346(4) 1_555 n
C25 C24 1.376(4) 1_555 n
C25 H53 0.9601(11) 1_555 n
N26 C27 1.351(4) 1_555 n
N26 C31 1.340(4) 1_555 n
C27 N26 1.351(4) 1_555 n
C27 C28 1.382(4) 1_555 n
C27 C33 1.493(4) 1_555 n
C28 C27 1.382(4) 1_555 n
C28 C29 1.381(4) 1_555 n
C28 H54 0.9600(11) 1_555 n
C29 C28 1.381(4) 1_555 n
C29 C30 1.371(4) 1_555 n
C29 H55 0.9600(11) 1_555 n
C30 C29 1.371(4) 1_555 n
C30 C31 1.372(4) 1_555 n
C30 H56 0.9600(11) 1_555 n
C31 N26 1.340(4) 1_555 n
C31 C30 1.372(4) 1_555 n
C31 H57 0.9600(11) 1_555 n
N32 C33 1.350(4) 1_555 n
N32 C37 1.344(4) 1_555 n
N32 H61 1.999(4) 1_555 n
C33 C27 1.493(4) 1_555 n
C33 N32 1.350(4) 1_555 n
C33 C34 1.385(4) 1_555 n
C34 C33 1.385(4) 1_555 n
C34 C35 1.387(4) 1_555 n
C34 H58 0.9600(11) 1_555 n
C35 C34 1.387(4) 1_555 n
C35 C36 1.371(4) 1_555 n
C35 H59 0.9600(11) 1_555 n
C36 C35 1.371(4) 1_555 n
C36 C37 1.375(4) 1_555 n
C36 H60 0.9600(11) 1_555 n
C37 N32 1.344(4) 1_555 n
C37 C36 1.375(4) 1_555 n
C37 H61 0.9600(11) 1_555 n
Cl62 O63 1.411(10) 1_555 n
Cl62 O64 1.389(11) 1_555 n
Cl62 O65 1.396(11) 1_555 n
Cl62 O66 1.396(11) 1_555 n
O63 Cl62 1.411(10) 1_555 n
O64 H55 1.507(23) 1_555 n
O64 Cl62 1.389(11) 1_555 n
O65 Cl62 1.396(11) 1_555 n
O66 Cl62 1.396(11) 1_555 n
Cl67 O68 1.462(10) 1_555 n
Cl67 O69 1.406(11) 1_555 n
Cl67 O70 1.437(11) 1_555 n
Cl67 O71 1.431(11) 1_555 n
O68 Cl67 1.462(10) 1_555 n
O69 Cl67 1.406(11) 1_555 n
O70 Cl67 1.437(11) 1_555 n
O71 Cl67 1.431(11) 1_555 n
